data_1574742
loop_
_publ_author_name
'Dhillon, Arshminder Kaur'
'Jhilta, Agrim'
'Ladhi, Ritu'
'Bagdwal, Harshita'
'Singh, Ashi'
'Verma, Rahul K.'
'Singh, Monika'

_publ_section_title
;
 A biomimetic Fe(III)-metal-organic framework nanosphere-based dual modal
 probe for aqueous and intracellular sensing of nicotine and its
 metabolite cotinine.
;
_journal_issue 24
_journal_name_full Nanoscale
_journal_page_first 14630
_journal_page_last 14636
_journal_paper_doi 10.1039/d5nr00785b
_journal_volume 17
_journal_year 2025
_chemical_formula_moiety 'C43 H33 Fe3 O16, 2(C3 H7 N O)'
_chemical_formula_sum 'C49 H47 Fe3 N2 O18'
_chemical_formula_weight 1119.43
_space_group_crystal_system orthorhombic
_space_group_IT_number 61
_space_group_name_Hall '-P 2ac 2ab'
_space_group_name_H-M_alt 'P b c a'
_atom_sites_solution_hydrogens mixed
_audit_creation_date 2024-02-28
_audit_creation_method
;
Olex2 1.5
(compiled 2023.08.24 svn.re1ec1418 for OlexSys, GUI svn.r6817)
;
_audit_update_record
;
2024-05-15 deposited with the CCDC.	2025-05-22 downloaded from the CCDC.
;
_cell_angle_alpha 90
_cell_angle_beta 90
_cell_angle_gamma 90
_cell_formula_units_Z 8
_cell_length_a 17.1268(7)
_cell_length_b 20.8958(9)
_cell_length_c 27.5204(12)
_cell_measurement_reflns_used 12248
_cell_measurement_temperature 100.00
_cell_measurement_theta_max 28.302
_cell_measurement_theta_min 2.085
_cell_volume 9849.0(7)
_computing_molecular_graphics 'Olex2 1.5 (Dolomanov et al., 2009)'
_computing_publication_material 'Olex2 1.5 (Dolomanov et al., 2009)'
_computing_structure_refinement 'SHELXL 2016/4 (Sheldrick, 2015)'
_computing_structure_solution 'SHELXT 2014/5 (Sheldrick, 2014)'
_diffrn_ambient_temperature 100.00
_diffrn_measured_fraction_theta_full 0.998
_diffrn_measured_fraction_theta_max 0.998
_diffrn_measurement_device_type 'Bruker D8 Quest'
_diffrn_radiation_type MoK\a
_diffrn_radiation_wavelength 0.71073
_diffrn_reflns_av_R_equivalents 0.0757
_diffrn_reflns_av_unetI/netI 0.0279
_diffrn_reflns_Laue_measured_fraction_full 0.998
_diffrn_reflns_Laue_measured_fraction_max 0.998
_diffrn_reflns_limit_h_max 22
_diffrn_reflns_limit_h_min -22
_diffrn_reflns_limit_k_max 27
_diffrn_reflns_limit_k_min -27
_diffrn_reflns_limit_l_max 36
_diffrn_reflns_limit_l_min -36
_diffrn_reflns_number 238131
_diffrn_reflns_point_group_measured_fraction_full 0.998
_diffrn_reflns_point_group_measured_fraction_max 0.998
_diffrn_reflns_theta_full 25.242
_diffrn_reflns_theta_max 28.302
_diffrn_reflns_theta_min 2.085
_exptl_absorpt_coefficient_mu 0.949
_exptl_absorpt_correction_T_max 0.876
_exptl_absorpt_correction_T_min 0.778
_exptl_absorpt_correction_type multi-scan
_exptl_crystal_colour 'clear brownish red'
_exptl_crystal_colour_lustre clear
_exptl_crystal_colour_modifier brownish
_exptl_crystal_colour_primary red
_exptl_crystal_density_diffrn 1.510
_exptl_crystal_description block
_exptl_crystal_F_000 4616
_exptl_crystal_size_max 0.29
_exptl_crystal_size_mid 0.22
_exptl_crystal_size_min 0.14
_refine_diff_density_max 1.622
_refine_diff_density_min -0.703
_refine_diff_density_rms 0.084
_refine_ls_extinction_method none
_refine_ls_goodness_of_fit_ref 1.068
_refine_ls_hydrogen_treatment constr
_refine_ls_matrix_type full
_refine_ls_number_parameters 654
_refine_ls_number_reflns 12228
_refine_ls_number_restraints 0
_refine_ls_restrained_S_all 1.068
_refine_ls_R_factor_all 0.0593
_refine_ls_R_factor_gt 0.0431
_refine_ls_shift/su_max 0.002
_refine_ls_shift/su_mean 0.000
_refine_ls_structure_factor_coef Fsqd
_refine_ls_weighting_details 'w=1/[\s^2^(Fo^2^)+(0.0499P)^2^+17.9602P] where P=(Fo^2^+2Fc^2^)/3'
_refine_ls_weighting_scheme calc
_refine_ls_wR_factor_gt 0.1094
_refine_ls_wR_factor_ref 0.1240
_reflns_Friedel_coverage 0.000
_reflns_number_gt 9849
_reflns_number_total 12228
_reflns_threshold_expression 'I > 2\s(I)'
_cod_data_source_file d5nr00785b2.cif
_cod_data_source_block as_ms_a1
_cod_depositor_comments 'Adding full bibliography for 1574742.cif.'
_cod_database_code 1574742
_shelx_shelxl_version_number 2016/4
_shelx_space_group_comment
;
The symmetry employed for this shelxl refinement is uniquely defined
by the following loop, which should always be used as a source of
symmetry information in preference to the above space-group names.
They are only intended as comments.
;
_shelx_estimated_absorpt_t_max 0.879
_shelx_estimated_absorpt_t_min 0.770
_olex2_refinement_description
;
1. Fixed Uiso
 At 1.2 times of:
  All C(H) groups
 At 1.5 times of:
  All C(H,H,H) groups, All O(H,H) groups
2.a Rotating group:
 O14(H14A,H14B)
2.b Aromatic/amide H refined with riding coordinates:
 C43(H43), C21(H21), C7(H7), C3(H3), C17(H17), C42(H42), C20(H20), C18(H18),
 C19(H19), C5(H5), C4(H4), C38(H38), C6(H6), C41(H41), C31(H31), C14(H14),
 C10(H10), C39(H39), C40(H40), C28(H28), C47(H47), C13(H13), C12(H12), C11(H11),
  C24(H24), C35(H35), C25(H25), C26(H26), C27(H27), C32(H32), C44(H44),
 C34(H34), C33(H33)
2.c Idealised Me refined as rotating group:
 C48(H48A,H48B,H48C), C49(H49A,H49B,H49C), C45(H45A,H45B,H45C), C46(H46A,H46B,
 H46C)
;
_olex2_submission_special_instructions 'No special instructions were received'

loop_
_space_group_symop_operation_xyz
'x, y, z'
'-x+1/2, -y, z+1/2'
'-x, y+1/2, -z+1/2'
'x+1/2, -y+1/2, -z'
'-x, -y, -z'
'x-1/2, y, -z-1/2'
'x, -y-1/2, z-1/2'
'-x-1/2, y-1/2, z'

loop_
_atom_site_label
_atom_site_type_symbol
_atom_site_fract_x
_atom_site_fract_y
_atom_site_fract_z
_atom_site_U_iso_or_equiv
_atom_site_adp_type
_atom_site_occupancy
_atom_site_site_symmetry_order
_atom_site_calc_flag
_atom_site_refinement_flags_posn
_atom_site_refinement_flags_adp
_atom_site_refinement_flags_occupancy
_atom_site_disorder_assembly
_atom_site_disorder_group
Fe1 Fe 0.69267(2) 0.28657(2) 0.54622(2) 0.01789(8) Uani 1 1 d . . . . .
Fe3 Fe 0.50674(2) 0.23708(2) 0.55477(2) 0.01910(8) Uani 1 1 d . . . . .
Fe2 Fe 0.60508(2) 0.27880(2) 0.65238(2) 0.02133(9) Uani 1 1 d . . . . .
O1 O 0.60132(9) 0.26727(8) 0.58341(6) 0.0189(3) Uani 1 1 d . . . . .
O6 O 0.68490(10) 0.20425(8) 0.50737(6) 0.0227(4) Uani 1 1 d . . . . .
O11 O 0.43426(10) 0.29822(9) 0.59023(7) 0.0253(4) Uani 1 1 d . . . . .
O13 O 0.63304(10) 0.33818(8) 0.49699(6) 0.0229(4) Uani 1 1 d . . . . .
O16 O 0.90753(9) 0.30122(8) 0.47522(7) 0.0238(4) Uani 1 1 d . . . . .
O15 O 0.78855(9) 0.30935(8) 0.50528(6) 0.0226(3) Uani 1 1 d . . . . .
O3 O 0.71743(10) 0.36804(8) 0.58427(7) 0.0246(4) Uani 1 1 d . . . . .
O10 O 0.49318(10) 0.30446(9) 0.66243(7) 0.0273(4) Uani 1 1 d . . . . .
O7 O 0.56231(10) 0.16867(9) 0.51689(7) 0.0266(4) Uani 1 1 d . . . . .
O12 O 0.50876(10) 0.30389(9) 0.50155(7) 0.0240(4) Uani 1 1 d . . . . .
O2 O 0.63255(11) 0.37102(9) 0.64618(7) 0.0275(4) Uani 1 1 d . . . . .
O5 O 0.76938(10) 0.23808(9) 0.58851(7) 0.0263(4) Uani 1 1 d . . . . .
O9 O 0.48868(11) 0.17012(9) 0.60721(7) 0.0284(4) Uani 1 1 d . . . . .
O8 O 0.57922(11) 0.18637(9) 0.66430(7) 0.0304(4) Uani 1 1 d . . . . .
O4 O 0.71781(10) 0.25693(10) 0.66151(7) 0.0293(4) Uani 1 1 d . . . . .
O14 O 0.61217(12) 0.28803(10) 0.72649(7) 0.0343(4) Uani 1 1 d . . . . .
H14A H 0.566328 0.297696 0.738098 0.051 Uiso 1 1 d R U . . .
H14B H 0.622951 0.250939 0.739278 0.051 Uiso 1 1 d R U . . .
O18 O 0.67429(15) 0.18819(14) 0.77401(9) 0.0529(6) Uani 1 1 d . . . . .
C29 C 0.43644(14) 0.31408(12) 0.63399(9) 0.0226(5) Uani 1 1 d . . . . .
C15 C 0.63365(13) 0.16080(12) 0.50757(9) 0.0209(5) Uani 1 1 d . . . . .
C1 C 0.68660(14) 0.39458(12) 0.62068(9) 0.0231(5) Uani 1 1 d . . . . .
O17 O 0.50223(18) 0.32996(13) 0.78609(9) 0.0573(7) Uani 1 1 d . . . . .
C43 C 0.84823(13) 0.27758(12) 0.49456(9) 0.0215(5) Uani 1 1 d . . . . .
H43 H 0.848322 0.233052 0.501534 0.026 Uiso 1 1 calc R U . . .
C16 C 0.65954(14) 0.09414(12) 0.49595(9) 0.0224(5) Uani 1 1 d . . . . .
N2 N 0.74412(16) 0.15761(15) 0.83969(10) 0.0427(6) Uani 1 1 d . . . . .
C2 C 0.71562(15) 0.45899(12) 0.63594(10) 0.0252(5) Uani 1 1 d . . . . .
C36 C 0.56097(14) 0.34294(12) 0.48824(9) 0.0218(5) Uani 1 1 d . . . . .
C21 C 0.60561(15) 0.04451(13) 0.49239(11) 0.0299(6) Uani 1 1 d . . . . .
H21 H 0.551433 0.053134 0.495821 0.036 Uiso 1 1 calc R U . . .
C22 C 0.52738(15) 0.15355(13) 0.64408(10) 0.0270(5) Uani 1 1 d . . . . .
C37 C 0.53578(15) 0.39983(13) 0.45935(10) 0.0282(5) Uani 1 1 d . . . . .
C7 C 0.68283(16) 0.48854(13) 0.67653(10) 0.0298(6) Uani 1 1 d . . . . .
H7 H 0.642672 0.467663 0.694298 0.036 Uiso 1 1 calc R U . . .
C8 C 0.77174(14) 0.23751(12) 0.63412(10) 0.0248(5) Uani 1 1 d . . . . .
C3 C 0.77406(17) 0.48974(15) 0.60998(11) 0.0338(6) Uani 1 1 d . . . . .
H3 H 0.796464 0.469878 0.582237 0.041 Uiso 1 1 calc R U . . .
C9 C 0.84354(16) 0.21301(13) 0.65848(11) 0.0295(6) Uani 1 1 d . . . . .
C17 C 0.73848(15) 0.08071(13) 0.49168(11) 0.0292(6) Uani 1 1 d . . . . .
H17 H 0.775719 0.114195 0.494519 0.035 Uiso 1 1 calc R U . . .
C42 C 0.58936(16) 0.43152(14) 0.43001(12) 0.0353(6) Uani 1 1 d . . . . .
H42 H 0.641860 0.416975 0.428603 0.042 Uiso 1 1 calc R U . . .
C30 C 0.36586(17) 0.34569(14) 0.65514(10) 0.0326(6) Uani 1 1 d . . . . .
C20 C 0.63111(18) -0.01796(14) 0.48377(12) 0.0365(7) Uani 1 1 d . . . . .
H20 H 0.594292 -0.051756 0.480869 0.044 Uiso 1 1 calc R U . . .
N1 N 0.47816(18) 0.33974(17) 0.86630(11) 0.0533(8) Uani 1 1 d . . . . .
C18 C 0.76325(17) 0.01854(14) 0.48326(12) 0.0369(7) Uani 1 1 d . . . . .
H18 H 0.817413 0.009672 0.480078 0.044 Uiso 1 1 calc R U . . .
C19 C 0.70983(18) -0.03044(14) 0.47949(11) 0.0350(6) Uani 1 1 d . . . . .
H19 H 0.727281 -0.072971 0.473929 0.042 Uiso 1 1 calc R U . . .
C5 C 0.76759(19) 0.57855(15) 0.66551(12) 0.0408(7) Uani 1 1 d . . . . .
H5 H 0.786122 0.619147 0.675931 0.049 Uiso 1 1 calc R U . . .
C4 C 0.79964(19) 0.54980(16) 0.62482(12) 0.0408(7) Uani 1 1 d . . . . .
H4 H 0.839285 0.571191 0.606949 0.049 Uiso 1 1 calc R U . . .
C38 C 0.45918(17) 0.42161(15) 0.46156(12) 0.0367(7) Uani 1 1 d . . . . .
H38 H 0.422094 0.399935 0.481260 0.044 Uiso 1 1 calc R U . . .
C23 C 0.50975(17) 0.09033(14) 0.66664(12) 0.0347(6) Uani 1 1 d . . . . .
C6 C 0.70888(19) 0.54838(14) 0.69091(12) 0.0382(7) Uani 1 1 d . . . . .
H6 H 0.686168 0.568679 0.718376 0.046 Uiso 1 1 calc R U . . .
C41 C 0.56669(19) 0.48441(16) 0.40266(15) 0.0472(9) Uani 1 1 d . . . . .
H41 H 0.603238 0.505397 0.382155 0.057 Uiso 1 1 calc R U . . .
C31 C 0.30473(18) 0.36251(18) 0.62512(12) 0.0442(8) Uani 1 1 d . . . . .
H31 H 0.308122 0.354845 0.591163 0.053 Uiso 1 1 calc R U . . .
C14 C 0.85093(18) 0.21746(17) 0.70830(12) 0.0396(7) Uani 1 1 d . . . . .
H14 H 0.809855 0.235357 0.727102 0.047 Uiso 1 1 calc R U . . .
C10 C 0.90266(18) 0.18602(17) 0.63147(13) 0.0441(8) Uani 1 1 d . . . . .
H10 H 0.897620 0.182214 0.597210 0.053 Uiso 1 1 calc R U . . .
C39 C 0.43700(19) 0.47468(18) 0.43515(15) 0.0506(9) Uani 1 1 d . . . . .
H39 H 0.384802 0.489838 0.437183 0.061 Uiso 1 1 calc R U . . .
C40 C 0.4905(2) 0.50617(17) 0.40558(16) 0.0524(9) Uani 1 1 d . . . . .
H40 H 0.474724 0.542595 0.387391 0.063 Uiso 1 1 calc R U . . .
C28 C 0.5466(2) 0.07284(16) 0.70959(13) 0.0434(7) Uani 1 1 d . . . . .
H28 H 0.585646 0.099841 0.723066 0.052 Uiso 1 1 calc R U . . .
C47 C 0.70972(19) 0.20095(19) 0.81113(12) 0.0452(8) Uani 1 1 d . . . . .
H47 H 0.713115 0.244650 0.820405 0.054 Uiso 1 1 calc R U . . .
C48 C 0.7848(2) 0.1769(2) 0.88345(15) 0.0582(10) Uani 1 1 d . . . . .
H48A H 0.839821 0.164536 0.881085 0.087 Uiso 1 1 calc R U . . .
H48B H 0.761015 0.155898 0.911634 0.087 Uiso 1 1 calc R U . . .
H48C H 0.780975 0.223471 0.887245 0.087 Uiso 1 1 calc R U . . .
C13 C 0.9184(2) 0.1958(2) 0.73098(14) 0.0510(9) Uani 1 1 d . . . . .
H13 H 0.923628 0.198790 0.765270 0.061 Uiso 1 1 calc R U . . .
C12 C 0.9773(2) 0.1701(2) 0.70373(15) 0.0544(10) Uani 1 1 d . . . . .
H12 H 1.023944 0.156082 0.719137 0.065 Uiso 1 1 calc R U . . .
C11 C 0.9697(2) 0.1644(2) 0.65460(15) 0.0570(10) Uani 1 1 d . . . . .
H11 H 1.010462 0.145530 0.636094 0.068 Uiso 1 1 calc R U . . .
C24 C 0.4572(2) 0.04972(16) 0.64531(15) 0.0484(8) Uani 1 1 d . . . . .
H24 H 0.433493 0.060368 0.615157 0.058 Uiso 1 1 calc R U . . .
C35 C 0.3605(2) 0.3560(2) 0.70445(13) 0.0629(12) Uani 1 1 d . . . . .
H35 H 0.402650 0.344852 0.725196 0.075 Uiso 1 1 calc R U . . .
C25 C 0.4389(3) -0.0083(2) 0.66903(19) 0.0647(11) Uani 1 1 d . . . . .
H25 H 0.403615 -0.037679 0.654510 0.078 Uiso 1 1 calc R U . . .
C26 C 0.4723(3) -0.02201(19) 0.71310(18) 0.0622(11) Uani 1 1 d . . . . .
H26 H 0.456565 -0.059429 0.730080 0.075 Uiso 1 1 calc R U . . .
C27 C 0.5270(3) 0.01650(18) 0.73288(16) 0.0569(10) Uani 1 1 d . . . . .
H27 H 0.551801 0.004980 0.762500 0.068 Uiso 1 1 calc R U . . .
C49 C 0.7428(3) 0.0900(2) 0.82700(15) 0.0608(10) Uani 1 1 d . . . . .
H49A H 0.705176 0.082901 0.800730 0.091 Uiso 1 1 calc R U . . .
H49B H 0.727521 0.064794 0.855494 0.091 Uiso 1 1 calc R U . . .
H49C H 0.794913 0.076700 0.816241 0.091 Uiso 1 1 calc R U . . .
C32 C 0.2381(3) 0.3907(3) 0.64456(15) 0.0809(17) Uani 1 1 d . . . . .
H32 H 0.196275 0.403161 0.623916 0.097 Uiso 1 1 calc R U . . .
C44 C 0.5156(3) 0.3204(2) 0.82782(16) 0.0640(11) Uani 1 1 d . . . . .
H44 H 0.560311 0.294764 0.834054 0.077 Uiso 1 1 calc R U . . .
C34 C 0.2937(3) 0.3826(3) 0.72350(15) 0.108(3) Uani 1 1 d . . . . .
H34 H 0.289478 0.388555 0.757616 0.129 Uiso 1 1 calc R U . . .
C45 C 0.4059(3) 0.3774(3) 0.8570(2) 0.0962(19) Uani 1 1 d . . . . .
H45A H 0.416840 0.422990 0.861626 0.144 Uiso 1 1 calc R U . . .
H45B H 0.365015 0.363884 0.879716 0.144 Uiso 1 1 calc R U . . .
H45C H 0.388355 0.369962 0.823598 0.144 Uiso 1 1 calc R U . . .
C33 C 0.2332(3) 0.4005(4) 0.69404(16) 0.113(3) Uani 1 1 d . . . . .
H33 H 0.187839 0.419575 0.707634 0.136 Uiso 1 1 calc R U . . .
C46 C 0.4870(8) 0.3279(5) 0.9142(2) 0.221(7) Uani 1 1 d . . . . .
H46A H 0.451546 0.293447 0.923993 0.332 Uiso 1 1 calc R U . . .
H46B H 0.474898 0.366703 0.932745 0.332 Uiso 1 1 calc R U . . .
H46C H 0.541046 0.315009 0.920649 0.332 Uiso 1 1 calc R U . . .

loop_
_atom_site_aniso_label
_atom_site_aniso_U_11
_atom_site_aniso_U_22
_atom_site_aniso_U_33
_atom_site_aniso_U_23
_atom_site_aniso_U_13
_atom_site_aniso_U_12
Fe1 0.01166(15) 0.01984(17) 0.02217(17) -0.00241(13) -0.00076(12) 0.00156(11)
Fe3 0.01217(15) 0.02206(17) 0.02309(17) -0.00336(13) -0.00077(12) 0.00034(12)
Fe2 0.01830(16) 0.02452(18) 0.02117(17) -0.00208(13) -0.00092(13) 0.00005(13)
O1 0.0137(7) 0.0214(8) 0.0215(8) -0.0030(6) -0.0005(6) 0.0001(6)
O6 0.0209(8) 0.0197(8) 0.0276(9) -0.0045(7) 0.0032(7) -0.0006(6)
O11 0.0182(8) 0.0288(9) 0.0287(9) -0.0049(7) 0.0028(7) 0.0046(7)
O13 0.0161(7) 0.0247(9) 0.0280(9) 0.0023(7) -0.0008(7) 0.0023(6)
O16 0.0153(8) 0.0259(9) 0.0302(9) -0.0040(7) 0.0027(7) 0.0004(6)
O15 0.0157(7) 0.0235(8) 0.0286(9) -0.0015(7) 0.0029(7) 0.0022(6)
O3 0.0203(8) 0.0257(9) 0.0280(9) -0.0072(7) 0.0009(7) -0.0026(7)
O10 0.0217(8) 0.0345(10) 0.0255(9) -0.0014(8) 0.0037(7) 0.0022(7)
O7 0.0158(8) 0.0287(9) 0.0354(10) -0.0114(8) -0.0020(7) 0.0020(7)
O12 0.0167(8) 0.0280(9) 0.0274(9) 0.0020(7) -0.0038(7) -0.0001(7)
O2 0.0251(9) 0.0241(9) 0.0333(10) -0.0069(7) 0.0045(7) -0.0024(7)
O5 0.0195(8) 0.0317(10) 0.0277(9) -0.0003(7) -0.0037(7) 0.0065(7)
O9 0.0248(9) 0.0292(10) 0.0313(10) 0.0016(8) -0.0021(7) -0.0062(7)
O8 0.0312(10) 0.0277(10) 0.0322(10) 0.0029(8) -0.0078(8) -0.0016(8)
O4 0.0220(9) 0.0398(11) 0.0262(9) -0.0019(8) -0.0049(7) 0.0040(8)
O14 0.0355(11) 0.0438(12) 0.0236(9) -0.0015(8) -0.0015(8) -0.0007(9)
O18 0.0429(13) 0.0775(19) 0.0383(13) 0.0089(12) -0.0083(10) 0.0050(13)
C29 0.0188(11) 0.0205(11) 0.0285(12) 0.0022(9) 0.0057(9) 0.0008(9)
C15 0.0182(10) 0.0234(12) 0.0209(11) -0.0032(9) -0.0005(9) 0.0017(9)
C1 0.0182(11) 0.0228(12) 0.0282(12) -0.0031(10) -0.0039(9) 0.0026(9)
O17 0.084(2) 0.0545(16) 0.0335(13) 0.0003(11) 0.0105(12) 0.0156(14)
C43 0.0176(10) 0.0217(11) 0.0253(12) -0.0019(9) -0.0011(9) 0.0000(9)
C16 0.0237(11) 0.0206(11) 0.0228(12) -0.0022(9) 0.0021(9) 0.0007(9)
N2 0.0367(14) 0.0534(17) 0.0380(14) 0.0103(12) -0.0085(11) -0.0034(12)
C2 0.0254(12) 0.0217(12) 0.0286(13) -0.0027(10) -0.0062(10) -0.0005(9)
C36 0.0179(10) 0.0228(11) 0.0246(12) -0.0025(9) -0.0022(9) 0.0031(9)
C21 0.0232(12) 0.0268(13) 0.0397(15) -0.0054(11) 0.0030(11) -0.0020(10)
C22 0.0236(12) 0.0256(12) 0.0316(13) 0.0004(10) 0.0057(10) 0.0037(10)
C37 0.0216(12) 0.0259(13) 0.0371(14) 0.0026(11) -0.0083(10) 0.0021(10)
C7 0.0313(13) 0.0268(13) 0.0312(14) -0.0042(11) -0.0028(11) 0.0004(11)
C8 0.0190(11) 0.0246(12) 0.0307(13) -0.0011(10) -0.0057(10) 0.0005(9)
C3 0.0347(14) 0.0358(15) 0.0310(14) -0.0054(12) -0.0004(11) -0.0076(12)
C9 0.0250(13) 0.0280(13) 0.0355(15) 0.0014(11) -0.0106(11) 0.0025(10)
C17 0.0229(12) 0.0226(12) 0.0421(15) -0.0042(11) 0.0055(11) -0.0016(10)
C42 0.0229(12) 0.0291(14) 0.0539(18) 0.0109(13) -0.0091(12) -0.0032(10)
C30 0.0303(13) 0.0357(15) 0.0317(14) 0.0023(12) 0.0090(11) 0.0130(11)
C20 0.0372(15) 0.0253(13) 0.0468(17) -0.0051(12) 0.0032(13) -0.0085(11)
N1 0.0488(17) 0.071(2) 0.0401(16) -0.0074(15) 0.0169(13) -0.0138(15)
C18 0.0285(14) 0.0299(15) 0.0523(18) -0.0044(13) 0.0045(13) 0.0063(11)
C19 0.0416(16) 0.0230(13) 0.0405(16) -0.0031(11) 0.0049(13) 0.0044(11)
C5 0.0472(18) 0.0259(14) 0.0491(18) -0.0054(13) -0.0110(14) -0.0077(13)
C4 0.0444(17) 0.0366(16) 0.0413(17) 0.0017(13) -0.0055(14) -0.0165(13)
C38 0.0247(13) 0.0385(16) 0.0469(17) 0.0093(13) -0.0032(12) 0.0071(11)
C23 0.0319(14) 0.0275(14) 0.0447(17) 0.0018(12) 0.0096(12) 0.0010(11)
C6 0.0453(17) 0.0283(14) 0.0411(17) -0.0137(12) -0.0044(13) 0.0031(12)
C41 0.0315(15) 0.0386(17) 0.072(2) 0.0227(16) -0.0097(15) -0.0061(13)
C31 0.0372(16) 0.061(2) 0.0347(16) 0.0017(15) 0.0076(13) 0.0263(15)
C14 0.0302(14) 0.0519(19) 0.0366(16) 0.0054(14) -0.0098(12) 0.0020(13)
C10 0.0325(15) 0.054(2) 0.0457(18) -0.0066(15) -0.0123(13) 0.0166(14)
C39 0.0289(15) 0.052(2) 0.071(2) 0.0172(18) -0.0073(15) 0.0139(14)
C40 0.0415(18) 0.0383(18) 0.077(3) 0.0228(18) -0.0143(17) 0.0066(14)
C28 0.0477(18) 0.0377(17) 0.0448(18) 0.0091(14) 0.0057(15) 0.0041(14)
C47 0.0339(16) 0.061(2) 0.0404(18) 0.0096(16) -0.0011(14) -0.0009(15)
C48 0.062(2) 0.058(2) 0.054(2) 0.0116(18) -0.0252(19) -0.0146(19)
C13 0.0400(18) 0.068(2) 0.0451(19) 0.0114(17) -0.0199(15) -0.0009(17)
C12 0.0330(16) 0.064(2) 0.066(2) 0.0155(19) -0.0216(16) 0.0077(16)
C11 0.0375(18) 0.073(3) 0.061(2) -0.004(2) -0.0135(17) 0.0268(18)
C24 0.0432(18) 0.0358(17) 0.066(2) 0.0028(16) 0.0019(16) -0.0090(14)
C35 0.056(2) 0.102(3) 0.0311(17) 0.0037(19) 0.0075(15) 0.049(2)
C25 0.059(2) 0.044(2) 0.090(3) 0.003(2) 0.003(2) -0.0192(18)
C26 0.069(3) 0.039(2) 0.079(3) 0.0171(19) 0.016(2) -0.0006(18)
C27 0.066(2) 0.043(2) 0.062(2) 0.0172(18) 0.010(2) 0.0053(18)
C49 0.071(3) 0.059(2) 0.051(2) -0.0018(19) -0.011(2) 0.004(2)
C32 0.060(3) 0.135(5) 0.048(2) -0.003(3) 0.0029(19) 0.069(3)
C44 0.070(3) 0.070(3) 0.052(2) 0.003(2) 0.003(2) -0.016(2)
C34 0.092(4) 0.201(7) 0.031(2) -0.005(3) 0.010(2) 0.101(4)
C45 0.067(3) 0.092(4) 0.130(5) -0.030(4) 0.032(3) -0.001(3)
C33 0.085(3) 0.209(7) 0.045(2) -0.002(3) 0.012(2) 0.109(4)
C46 0.443(18) 0.193(9) 0.027(3) 0.007(4) -0.027(5) -0.146(11)

loop_
_atom_type_symbol
_atom_type_description
_atom_type_scat_dispersion_real
_atom_type_scat_dispersion_imag
_atom_type_scat_source
C C 0.0033 0.0016 'International Tables Vol C Tables 4.2.6.8 and 6.1.1.4'
H H 0.0000 0.0000 'International Tables Vol C Tables 4.2.6.8 and 6.1.1.4'
Fe Fe 0.3463 0.8444 'International Tables Vol C Tables 4.2.6.8 and 6.1.1.4'
N N 0.0061 0.0033 'International Tables Vol C Tables 4.2.6.8 and 6.1.1.4'
O O 0.0106 0.0060 'International Tables Vol C Tables 4.2.6.8 and 6.1.1.4'

loop_
_geom_angle_atom_site_label_1
_geom_angle_atom_site_label_2
_geom_angle_atom_site_label_3
_geom_angle
_geom_angle_site_symmetry_1
_geom_angle_site_symmetry_3
_geom_angle_publ_flag
O1 Fe1 O6 92.85(7) . . ?
O1 Fe1 O13 93.34(7) . . ?
O1 Fe1 O15 178.23(7) . . ?
O1 Fe1 O3 94.09(7) . . ?
O1 Fe1 O5 96.76(7) . . ?
O6 Fe1 O15 87.69(7) . . ?
O6 Fe1 O3 171.77(7) . . ?
O13 Fe1 O6 93.80(7) . . ?
O13 Fe1 O15 84.94(7) . . ?
O13 Fe1 O3 90.21(7) . . ?
O13 Fe1 O5 169.90(7) . . ?
O3 Fe1 O15 85.51(7) . . ?
O5 Fe1 O6 85.49(7) . . ?
O5 Fe1 O15 84.97(7) . . ?
O5 Fe1 O3 89.30(7) . . ?
O1 Fe3 O11 96.45(7) . . ?
O1 Fe3 O16 176.33(7) . 4_456 ?
O1 Fe3 O7 92.72(7) . . ?
O1 Fe3 O12 93.23(7) . . ?
O1 Fe3 O9 93.63(7) . . ?
O11 Fe3 O16 86.13(7) . 4_456 ?
O11 Fe3 O9 89.94(8) . . ?
O7 Fe3 O11 170.55(7) . . ?
O7 Fe3 O16 84.61(7) . 4_456 ?
O7 Fe3 O12 96.16(8) . . ?
O7 Fe3 O9 87.18(8) . . ?
O12 Fe3 O11 85.65(8) . . ?
O12 Fe3 O16 89.55(7) . 4_456 ?
O12 Fe3 O9 172.22(7) . . ?
O9 Fe3 O16 83.75(7) . 4_456 ?
O1 Fe2 O10 97.94(7) . . ?
O1 Fe2 O2 92.57(7) . . ?
O1 Fe2 O8 91.92(8) . . ?
O1 Fe2 O4 97.37(7) . . ?
O1 Fe2 O14 177.65(8) . . ?
O10 Fe2 O14 83.94(8) . . ?
O2 Fe2 O10 88.79(8) . . ?
O2 Fe2 O8 175.44(8) . . ?
O2 Fe2 O4 90.21(8) . . ?
O2 Fe2 O14 88.86(8) . . ?
O8 Fe2 O10 91.37(8) . . ?
O8 Fe2 O14 86.62(8) . . ?
O4 Fe2 O10 164.69(8) . . ?
O4 Fe2 O8 88.43(8) . . ?
O4 Fe2 O14 80.76(8) . . ?
Fe1 O1 Fe2 118.46(8) . . ?
Fe3 O1 Fe1 122.88(9) . . ?
Fe3 O1 Fe2 118.66(8) . . ?
C15 O6 Fe1 130.73(16) . . ?
C29 O11 Fe3 127.70(16) . . ?
C36 O13 Fe1 131.90(17) . . ?
C43 O16 Fe3 133.70(17) . 4_556 ?
C43 O15 Fe1 131.31(17) . . ?
C1 O3 Fe1 133.36(16) . . ?
C29 O10 Fe2 133.67(17) . . ?
C15 O7 Fe3 131.17(16) . . ?
C36 O12 Fe3 131.83(16) . . ?
C1 O2 Fe2 126.79(16) . . ?
C8 O5 Fe1 126.83(16) . . ?
C22 O9 Fe3 132.86(17) . . ?
C22 O8 Fe2 127.61(18) . . ?
C8 O4 Fe2 134.95(17) . . ?
Fe2 O14 H14A 109.4 . . ?
Fe2 O14 H14B 109.3 . . ?
H14A O14 H14B 104.4 . . ?
O11 C29 O10 125.3(2) . . ?
O11 C29 C30 117.9(2) . . ?
O10 C29 C30 116.8(2) . . ?
O6 C15 C16 117.5(2) . . ?
O7 C15 O6 125.6(2) . . ?
O7 C15 C16 116.9(2) . . ?
O3 C1 O2 125.3(2) . . ?
O3 C1 C2 118.7(2) . . ?
O2 C1 C2 116.0(2) . . ?
O16 C43 O15 123.6(2) . . ?
O16 C43 H43 118.2 . . ?
O15 C43 H43 118.2 . . ?
C21 C16 C15 120.8(2) . . ?
C17 C16 C15 119.7(2) . . ?
C17 C16 C21 119.4(2) . . ?
C47 N2 C48 120.8(3) . . ?
C47 N2 C49 120.7(3) . . ?
C48 N2 C49 118.5(3) . . ?
C7 C2 C1 119.3(2) . . ?
C3 C2 C1 120.8(2) . . ?
C3 C2 C7 119.9(2) . . ?
O13 C36 O12 125.8(2) . . ?
O13 C36 C37 116.5(2) . . ?
O12 C36 C37 117.6(2) . . ?
C16 C21 H21 120.0 . . ?
C16 C21 C20 120.1(2) . . ?
C20 C21 H21 120.0 . . ?
O9 C22 C23 118.2(3) . . ?
O8 C22 O9 125.5(3) . . ?
O8 C22 C23 116.4(3) . . ?
C42 C37 C36 119.8(2) . . ?
C38 C37 C36 120.7(3) . . ?
C38 C37 C42 119.5(3) . . ?
C2 C7 H7 120.0 . . ?
C6 C7 C2 119.9(3) . . ?
C6 C7 H7 120.0 . . ?
O5 C8 O4 124.9(2) . . ?
O5 C8 C9 118.6(2) . . ?
O4 C8 C9 116.5(2) . . ?
C2 C3 H3 120.2 . . ?
C2 C3 C4 119.6(3) . . ?
C4 C3 H3 120.2 . . ?
C14 C9 C8 119.9(3) . . ?
C10 C9 C8 120.3(3) . . ?
C10 C9 C14 119.8(3) . . ?
C16 C17 H17 119.9 . . ?
C16 C17 C18 120.2(2) . . ?
C18 C17 H17 119.9 . . ?
C37 C42 H42 119.7 . . ?
C37 C42 C41 120.5(3) . . ?
C41 C42 H42 119.7 . . ?
C31 C30 C29 119.5(3) . . ?
C35 C30 C29 120.5(3) . . ?
C35 C30 C31 120.0(3) . . ?
C21 C20 H20 120.1 . . ?
C19 C20 C21 119.8(3) . . ?
C19 C20 H20 120.1 . . ?
C44 N1 C45 115.7(4) . . ?
C44 N1 C46 133.0(7) . . ?
C46 N1 C45 111.0(7) . . ?
C17 C18 H18 119.8 . . ?
C19 C18 C17 120.4(3) . . ?
C19 C18 H18 119.8 . . ?
C20 C19 H19 119.9 . . ?
C18 C19 C20 120.2(3) . . ?
C18 C19 H19 119.9 . . ?
C4 C5 H5 120.0 . . ?
C6 C5 H5 120.0 . . ?
C6 C5 C4 120.1(3) . . ?
C3 C4 H4 119.9 . . ?
C5 C4 C3 120.3(3) . . ?
C5 C4 H4 119.9 . . ?
C37 C38 H38 120.0 . . ?
C39 C38 C37 120.0(3) . . ?
C39 C38 H38 120.0 . . ?
C28 C23 C22 119.7(3) . . ?
C24 C23 C22 120.3(3) . . ?
C24 C23 C28 120.0(3) . . ?
C7 C6 H6 119.9 . . ?
C5 C6 C7 120.2(3) . . ?
C5 C6 H6 119.9 . . ?
C42 C41 H41 120.3 . . ?
C40 C41 C42 119.5(3) . . ?
C40 C41 H41 120.3 . . ?
C30 C31 H31 120.0 . . ?
C30 C31 C32 120.0(3) . . ?
C32 C31 H31 120.0 . . ?
C9 C14 H14 120.0 . . ?
C9 C14 C13 120.0(3) . . ?
C13 C14 H14 120.0 . . ?
C9 C10 H10 120.2 . . ?
C9 C10 C11 119.6(3) . . ?
C11 C10 H10 120.2 . . ?
C38 C39 H39 119.8 . . ?
C38 C39 C40 120.5(3) . . ?
C40 C39 H39 119.8 . . ?
C41 C40 C39 120.0(3) . . ?
C41 C40 H40 120.0 . . ?
C39 C40 H40 120.0 . . ?
C23 C28 H28 119.7 . . ?
C27 C28 C23 120.6(4) . . ?
C27 C28 H28 119.7 . . ?
O18 C47 N2 124.4(4) . . ?
O18 C47 H47 117.8 . . ?
N2 C47 H47 117.8 . . ?
N2 C48 H48A 109.5 . . ?
N2 C48 H48B 109.5 . . ?
N2 C48 H48C 109.5 . . ?
H48A C48 H48B 109.5 . . ?
H48A C48 H48C 109.5 . . ?
H48B C48 H48C 109.5 . . ?
C14 C13 H13 120.1 . . ?
C12 C13 C14 119.7(3) . . ?
C12 C13 H13 120.1 . . ?
C13 C12 H12 119.8 . . ?
C11 C12 C13 120.5(3) . . ?
C11 C12 H12 119.8 . . ?
C10 C11 H11 119.8 . . ?
C12 C11 C10 120.4(4) . . ?
C12 C11 H11 119.8 . . ?
C23 C24 H24 120.7 . . ?
C23 C24 C25 118.7(4) . . ?
C25 C24 H24 120.7 . . ?
C30 C35 H35 120.2 . . ?
C34 C35 C30 119.6(3) . . ?
C34 C35 H35 120.2 . . ?
C24 C25 H25 120.1 . . ?
C26 C25 C24 119.7(4) . . ?
C26 C25 H25 120.1 . . ?
C25 C26 H26 119.3 . . ?
C27 C26 C25 121.4(4) . . ?
C27 C26 H26 119.3 . . ?
C28 C27 H27 120.3 . . ?
C26 C27 C28 119.3(4) . . ?
C26 C27 H27 120.3 . . ?
N2 C49 H49A 109.5 . . ?
N2 C49 H49B 109.5 . . ?
N2 C49 H49C 109.5 . . ?
H49A C49 H49B 109.5 . . ?
H49A C49 H49C 109.5 . . ?
H49B C49 H49C 109.5 . . ?
C31 C32 H32 120.3 . . ?
C33 C32 C31 119.5(4) . . ?
C33 C32 H32 120.3 . . ?
O17 C44 N1 129.7(5) . . ?
O17 C44 H44 115.1 . . ?
N1 C44 H44 115.1 . . ?
C35 C34 H34 119.5 . . ?
C33 C34 C35 121.0(4) . . ?
C33 C34 H34 119.5 . . ?
N1 C45 H45A 109.5 . . ?
N1 C45 H45B 109.5 . . ?
N1 C45 H45C 109.5 . . ?
H45A C45 H45B 109.5 . . ?
H45A C45 H45C 109.5 . . ?
H45B C45 H45C 109.5 . . ?
C32 C33 H33 120.0 . . ?
C34 C33 C32 119.9(4) . . ?
C34 C33 H33 120.0 . . ?
N1 C46 H46A 109.5 . . ?
N1 C46 H46B 109.5 . . ?
N1 C46 H46C 109.5 . . ?
H46A C46 H46B 109.5 . . ?
H46A C46 H46C 109.5 . . ?
H46B C46 H46C 109.5 . . ?

loop_
_geom_bond_atom_site_label_1
_geom_bond_atom_site_label_2
_geom_bond_distance
_geom_bond_site_symmetry_2
_geom_bond_publ_flag
Fe1 O1 1.9125(16) . ?
Fe1 O6 2.0296(17) . ?
Fe1 O13 2.0105(17) . ?
Fe1 O15 2.0476(17) . ?
Fe1 O3 2.0432(17) . ?
Fe1 O5 2.0266(18) . ?
Fe3 O1 1.9088(16) . ?
Fe3 O11 2.0312(17) . ?
Fe3 O16 2.0515(17) 4_456 ?
Fe3 O7 2.0089(18) . ?
Fe3 O12 2.0236(18) . ?
Fe3 O9 2.0337(19) . ?
Fe2 O1 1.9143(17) . ?
Fe2 O10 2.0092(18) . ?
Fe2 O2 1.9908(19) . ?
Fe2 O8 2.0085(19) . ?
Fe2 O4 2.0000(18) . ?
Fe2 O14 2.052(2) . ?
O6 C15 1.263(3) . ?
O11 C29 1.250(3) . ?
O13 C36 1.262(3) . ?
O16 Fe3 2.0515(17) 4_556 ?
O16 C43 1.249(3) . ?
O15 C43 1.254(3) . ?
O3 C1 1.261(3) . ?
O10 C29 1.264(3) . ?
O7 C15 1.259(3) . ?
O12 C36 1.265(3) . ?
O2 C1 1.262(3) . ?
O5 C8 1.256(3) . ?
O9 C22 1.261(3) . ?
O8 C22 1.252(3) . ?
O4 C8 1.259(3) . ?
O14 H14A 0.8714 . ?
O14 H14B 0.8710 . ?
O18 C47 1.218(4) . ?
C29 C30 1.495(3) . ?
C15 C16 1.496(3) . ?
C1 C2 1.495(3) . ?
O17 C44 1.188(5) . ?
C43 H43 0.9500 . ?
C16 C21 1.392(4) . ?
C16 C17 1.386(3) . ?
N2 C47 1.336(4) . ?
N2 C48 1.449(4) . ?
N2 C49 1.456(5) . ?
C2 C7 1.394(4) . ?
C2 C3 1.387(4) . ?
C36 C37 1.494(4) . ?
C21 H21 0.9500 . ?
C21 C20 1.397(4) . ?
C22 C23 1.491(4) . ?
C37 C42 1.390(4) . ?
C37 C38 1.390(4) . ?
C7 H7 0.9500 . ?
C7 C6 1.385(4) . ?
C8 C9 1.491(3) . ?
C3 H3 0.9500 . ?
C3 C4 1.391(4) . ?
C9 C14 1.380(4) . ?
C9 C10 1.377(4) . ?
C17 H17 0.9500 . ?
C17 C18 1.386(4) . ?
C42 H42 0.9500 . ?
C42 C41 1.392(4) . ?
C30 C31 1.379(4) . ?
C30 C35 1.377(4) . ?
C20 H20 0.9500 . ?
C20 C19 1.378(4) . ?
N1 C44 1.303(5) . ?
N1 C45 1.488(6) . ?
N1 C46 1.350(6) . ?
C18 H18 0.9500 . ?
C18 C19 1.377(4) . ?
C19 H19 0.9500 . ?
C5 H5 0.9500 . ?
C5 C4 1.384(5) . ?
C5 C6 1.377(5) . ?
C4 H4 0.9500 . ?
C38 H38 0.9500 . ?
C38 C39 1.379(4) . ?
C23 C28 1.389(5) . ?
C23 C24 1.369(5) . ?
C6 H6 0.9500 . ?
C41 H41 0.9500 . ?
C41 C40 1.385(5) . ?
C31 H31 0.9500 . ?
C31 C32 1.392(4) . ?
C14 H14 0.9500 . ?
C14 C13 1.390(4) . ?
C10 H10 0.9500 . ?
C10 C11 1.388(4) . ?
C39 H39 0.9500 . ?
C39 C40 1.391(5) . ?
C40 H40 0.9500 . ?
C28 H28 0.9500 . ?
C28 C27 1.382(5) . ?
C47 H47 0.9500 . ?
C48 H48A 0.9800 . ?
C48 H48B 0.9800 . ?
C48 H48C 0.9800 . ?
C13 H13 0.9500 . ?
C13 C12 1.367(6) . ?
C12 H12 0.9500 . ?
C12 C11 1.364(6) . ?
C11 H11 0.9500 . ?
C24 H24 0.9500 . ?
C24 C25 1.412(5) . ?
C35 H35 0.9500 . ?
C35 C34 1.375(5) . ?
C25 H25 0.9500 . ?
C25 C26 1.371(7) . ?
C26 H26 0.9500 . ?
C26 C27 1.350(6) . ?
C27 H27 0.9500 . ?
C49 H49A 0.9800 . ?
C49 H49B 0.9800 . ?
C49 H49C 0.9800 . ?
C32 H32 0.9500 . ?
C32 C33 1.379(6) . ?
C44 H44 0.9500 . ?
C34 H34 0.9500 . ?
C34 C33 1.368(6) . ?
C45 H45A 0.9800 . ?
C45 H45B 0.9800 . ?
C45 H45C 0.9800 . ?
C33 H33 0.9500 . ?
C46 H46A 0.9800 . ?
C46 H46B 0.9800 . ?
C46 H46C 0.9800 . ?

loop_
_geom_torsion_atom_site_label_1
_geom_torsion_atom_site_label_2
_geom_torsion_atom_site_label_3
_geom_torsion_atom_site_label_4
_geom_torsion
_geom_torsion_site_symmetry_1
_geom_torsion_site_symmetry_2
_geom_torsion_site_symmetry_3
_geom_torsion_site_symmetry_4
_geom_torsion_publ_flag
Fe1 O6 C15 O7 30.0(4) . . . . ?
Fe1 O6 C15 C16 -149.74(17) . . . . ?
Fe1 O13 C36 O12 -18.1(4) . . . . ?
Fe1 O13 C36 C37 162.18(18) . . . . ?
Fe1 O15 C43 O16 -168.70(17) . . . . ?
Fe1 O3 C1 O2 7.0(4) . . . . ?
Fe1 O3 C1 C2 -173.45(16) . . . . ?
Fe1 O5 C8 O4 14.6(4) . . . . ?
Fe1 O5 C8 C9 -164.57(18) . . . . ?
Fe3 O11 C29 O10 14.4(4) . . . . ?
Fe3 O11 C29 C30 -164.15(18) . . . . ?
Fe3 O16 C43 O15 -170.45(17) 4_556 . . . ?
Fe3 O7 C15 O6 -23.3(4) . . . . ?
Fe3 O7 C15 C16 156.52(18) . . . . ?
Fe3 O12 C36 O13 20.4(4) . . . . ?
Fe3 O12 C36 C37 -159.93(18) . . . . ?
Fe3 O9 C22 O8 19.2(4) . . . . ?
Fe3 O9 C22 C23 -162.12(19) . . . . ?
Fe2 O10 C29 O11 13.6(4) . . . . ?
Fe2 O10 C29 C30 -167.89(19) . . . . ?
Fe2 O2 C1 O3 22.4(4) . . . . ?
Fe2 O2 C1 C2 -157.13(17) . . . . ?
Fe2 O8 C22 O9 10.8(4) . . . . ?
Fe2 O8 C22 C23 -167.89(18) . . . . ?
Fe2 O4 C8 O5 14.4(4) . . . . ?
Fe2 O4 C8 C9 -166.45(19) . . . . ?
O6 C15 C16 C21 -175.8(2) . . . . ?
O6 C15 C16 C17 8.3(4) . . . . ?
O11 C29 C30 C31 -7.0(4) . . . . ?
O11 C29 C30 C35 170.8(3) . . . . ?
O13 C36 C37 C42 21.9(4) . . . . ?
O13 C36 C37 C38 -157.9(3) . . . . ?
O3 C1 C2 C7 -179.1(2) . . . . ?
O3 C1 C2 C3 1.5(4) . . . . ?
O10 C29 C30 C31 174.4(3) . . . . ?
O10 C29 C30 C35 -7.9(5) . . . . ?
O7 C15 C16 C21 4.4(4) . . . . ?
O7 C15 C16 C17 -171.5(2) . . . . ?
O12 C36 C37 C42 -157.8(3) . . . . ?
O12 C36 C37 C38 22.3(4) . . . . ?
O2 C1 C2 C7 0.4(4) . . . . ?
O2 C1 C2 C3 -179.0(2) . . . . ?
O5 C8 C9 C14 173.8(3) . . . . ?
O5 C8 C9 C10 -6.1(4) . . . . ?
O9 C22 C23 C28 -174.7(3) . . . . ?
O9 C22 C23 C24 5.0(4) . . . . ?
O8 C22 C23 C28 4.1(4) . . . . ?
O8 C22 C23 C24 -176.2(3) . . . . ?
O4 C8 C9 C14 -5.5(4) . . . . ?
O4 C8 C9 C10 174.6(3) . . . . ?
C29 C30 C31 C32 178.6(4) . . . . ?
C29 C30 C35 C34 -177.1(5) . . . . ?
C15 C16 C21 C20 -177.0(3) . . . . ?
C15 C16 C17 C18 176.9(3) . . . . ?
C1 C2 C7 C6 -179.6(3) . . . . ?
C1 C2 C3 C4 179.6(3) . . . . ?
C16 C21 C20 C19 0.9(5) . . . . ?
C16 C17 C18 C19 -0.6(5) . . . . ?
C2 C7 C6 C5 -0.6(5) . . . . ?
C2 C3 C4 C5 0.6(5) . . . . ?
C36 C37 C42 C41 179.6(3) . . . . ?
C36 C37 C38 C39 179.2(3) . . . . ?
C21 C16 C17 C18 0.9(4) . . . . ?
C21 C20 C19 C18 -0.6(5) . . . . ?
C22 C23 C28 C27 175.4(3) . . . . ?
C22 C23 C24 C25 -176.7(3) . . . . ?
C37 C42 C41 C40 1.3(5) . . . . ?
C37 C38 C39 C40 1.0(6) . . . . ?
C7 C2 C3 C4 0.2(4) . . . . ?
C8 C9 C14 C13 -178.8(3) . . . . ?
C8 C9 C10 C11 178.9(3) . . . . ?
C3 C2 C7 C6 -0.2(4) . . . . ?
C9 C14 C13 C12 0.0(6) . . . . ?
C9 C10 C11 C12 -0.4(6) . . . . ?
C17 C16 C21 C20 -1.1(4) . . . . ?
C17 C18 C19 C20 0.4(5) . . . . ?
C42 C37 C38 C39 -0.7(5) . . . . ?
C42 C41 C40 C39 -0.9(6) . . . . ?
C30 C31 C32 C33 -1.3(8) . . . . ?
C30 C35 C34 C33 -1.7(10) . . . . ?
C4 C5 C6 C7 1.5(5) . . . . ?
C38 C37 C42 C41 -0.5(5) . . . . ?
C38 C39 C40 C41 -0.3(6) . . . . ?
C23 C28 C27 C26 0.9(6) . . . . ?
C23 C24 C25 C26 1.6(6) . . . . ?
C6 C5 C4 C3 -1.5(5) . . . . ?
C31 C30 C35 C34 0.6(7) . . . . ?
C31 C32 C33 C34 0.2(11) . . . . ?
C14 C9 C10 C11 -1.0(5) . . . . ?
C14 C13 C12 C11 -1.3(6) . . . . ?
C10 C9 C14 C13 1.1(5) . . . . ?
C28 C23 C24 C25 3.0(5) . . . . ?
C48 N2 C47 O18 -179.6(3) . . . . ?
C13 C12 C11 C10 1.5(7) . . . . ?
C24 C23 C28 C27 -4.3(5) . . . . ?
C24 C25 C26 C27 -5.1(7) . . . . ?
C35 C30 C31 C32 0.9(6) . . . . ?
C35 C34 C33 C32 1.3(12) . . . . ?
C25 C26 C27 C28 3.8(7) . . . . ?
C49 N2 C47 O18 1.5(5) . . . . ?
C45 N1 C44 O17 2.7(7) . . . . ?
C46 N1 C44 O17 175.5(6) . . . . ?
